data_2208650
loop_
_publ_author_name
'Ustaba\,s, Re\,sat'
'\,Coruh, Ufuk'
'Akdemir, Nesuhi'
'A\(gar, Erbil'
'Yavuz, Metin'

_publ_section_title
;
 4-(2-<i>tert</i>-Butylphenoxy)phthalonitrile
;
_journal_coeditor_code KP6082
_journal_issue 4
_journal_name_full 'Acta Crystallographica Section E'
_journal_page_first o1216
_journal_page_last o1217
_journal_paper_doi 10.1107/S1600536806007094
_journal_volume 62
_journal_year 2006
_chemical_formula_iupac 'C18 H16 N2 O'
_chemical_formula_moiety 'C18 H16 N2 O'
_chemical_formula_sum 'C18 H16 N2 O'
_chemical_formula_weight 276.33
_chemical_name_systematic
;
4-(2-tert-Butylphenoxy)phthalonitrile
;
_space_group_IT_number 19
_symmetry_cell_setting orthorhombic
_symmetry_space_group_name_Hall 'P 2ac 2ab'
_symmetry_space_group_name_H-M 'P 21 21 21'
_atom_sites_solution_hydrogens geom
_atom_sites_solution_primary direct
_atom_sites_solution_secondary difmap
_cell_angle_alpha 90.00
_cell_angle_beta 90.00
_cell_angle_gamma 90.00
_cell_formula_units_Z 4
_cell_length_a 10.2462(10)
_cell_length_b 9.4543(12)
_cell_length_c 16.1120(17)
_cell_measurement_reflns_used 1280
_cell_measurement_temperature 293(2)
_cell_measurement_theta_max 29.32
_cell_measurement_theta_min 2.36
_cell_volume 1560.8(3)
_computing_cell_refinement X-AREA
_computing_data_collection 'X-AREA (Stoe & Cie, 2002)'
_computing_data_reduction 'X-RED32 (Stoe & Cie, 2002)'
_computing_molecular_graphics 'ORTEP-3 for Windows (Farrugia, 1997)'
_computing_publication_material 'WinGX (Farrugia, 1999)'
_computing_structure_refinement 'SHELXL97 (Sheldrick, 1997a)'
_computing_structure_solution 'SHELXS97 (Sheldrick, 1997a)'
_diffrn_ambient_temperature 293(2)
_diffrn_detector_area_resol_mean 6.67
_diffrn_measured_fraction_theta_full 0.995
_diffrn_measured_fraction_theta_max 0.995
_diffrn_measurement_device_type 'Stoe IPDS-2'
_diffrn_measurement_method 'rotation method'
_diffrn_radiation_monochromator graphite
_diffrn_radiation_source 'fine-focus sealed tube'
_diffrn_radiation_type MoK\a
_diffrn_radiation_wavelength 0.71073
_diffrn_reflns_av_R_equivalents 0.0649
_diffrn_reflns_av_sigmaI/netI 0.0558
_diffrn_reflns_limit_h_max 12
_diffrn_reflns_limit_h_min -13
_diffrn_reflns_limit_k_max 14
_diffrn_reflns_limit_k_min -14
_diffrn_reflns_limit_l_max 0
_diffrn_reflns_limit_l_min -22
_diffrn_reflns_number 8384
_diffrn_reflns_theta_full 29.32
_diffrn_reflns_theta_max 29.32
_diffrn_reflns_theta_min 2.36
_diffrn_standards_number 0
_exptl_absorpt_coefficient_mu 0.074
_exptl_absorpt_correction_type none
_exptl_crystal_colour colourless
_exptl_crystal_density_diffrn 1.176
_exptl_crystal_density_method 'not measured'
_exptl_crystal_description tabular
_exptl_crystal_F_000 584
_exptl_crystal_size_max 0.500
_exptl_crystal_size_mid 0.400
_exptl_crystal_size_min 0.200
_refine_diff_density_max 0.137
_refine_diff_density_min -0.174
_refine_ls_abs_structure_details 'Flack (1983), with how many Friedel pairs'
_refine_ls_abs_structure_Flack .00
_refine_ls_extinction_method none
_refine_ls_goodness_of_fit_ref 0.903
_refine_ls_hydrogen_treatment constr
_refine_ls_matrix_type full
_refine_ls_number_parameters 190
_refine_ls_number_reflns 2428
_refine_ls_number_restraints 0
_refine_ls_restrained_S_all 0.903
_refine_ls_R_factor_all 0.0767
_refine_ls_R_factor_gt 0.0410
_refine_ls_shift/su_max 0.032
_refine_ls_shift/su_mean 0.006
_refine_ls_structure_factor_coef Fsqd
_refine_ls_weighting_details 'calc w = 1/[\s^2^(Fo^2^)+(0.06P)^2^] where P=(Fo^2^+2Fc^2^)/3'
_refine_ls_weighting_scheme calc
_refine_ls_wR_factor_gt 0.1084
_refine_ls_wR_factor_ref 0.1163
_reflns_number_gt 1280
_reflns_number_total 2428
_reflns_threshold_expression I>2\s(I)
_cod_data_source_file kp6082.cif
_cod_data_source_block I
_cod_database_code 2208650
_cod_database_fobs_code 2208650

loop_
_symmetry_equiv_pos_as_xyz
'x, y, z'
'-x+1/2, -y, z+1/2'
'x+1/2, -y+1/2, -z'
'-x, y+1/2, -z+1/2'

loop_
_atom_site_type_symbol
_atom_site_label
_atom_site_fract_x
_atom_site_fract_y
_atom_site_fract_z
_atom_site_U_iso_or_equiv
_atom_site_adp_type
_atom_site_calc_flag
_atom_site_refinement_flags
_atom_site_occupancy
C C17 1.0359(3) 0.2470(4) 0.7581(3) 0.1009(11) Uani d . 1
H H17A 1.0780 0.1565 0.7613 0.151 Uiso calc R 1
H H17B 1.0432 0.2943 0.8106 0.151 Uiso calc R 1
H H17C 1.0770 0.3031 0.7158 0.151 Uiso calc R 1
O O1 0.57850(18) 0.16089(16) 0.73102(12) 0.0713(5) Uani d . 1
C C5 0.5081(2) 0.0816(2) 0.67676(15) 0.0559(6) Uani d . 1
C C4 0.4007(3) 0.1404(2) 0.63266(16) 0.0612(6) Uani d . 1
H H4 0.3770 0.2327 0.6457 0.073 Uiso calc R 1
C C14 0.8037(2) 0.1402(2) 0.79978(15) 0.0566(6) Uani d . 1
C C9 0.6609(2) 0.1072(2) 0.79484(15) 0.0577(6) Uani d . 1
C C8 0.3644(3) -0.0589(3) 0.55642(15) 0.0598(6) Uani d . 1
C C6 0.5441(3) -0.0477(2) 0.66129(17) 0.0636(6) Uani d . 1
H H6 0.6136 -0.0909 0.6885 0.076 Uiso calc R 1
C C3 0.3292(2) 0.0731(3) 0.57277(15) 0.0563(6) Uani d . 1
C C7 0.4712(3) -0.1158(2) 0.60150(16) 0.0642(7) Uani d . 1
H H7 0.4945 -0.2086 0.5894 0.077 Uiso calc R 1
C C2 0.2195(3) 0.1356(3) 0.52522(16) 0.0663(7) Uani d . 1
C C13 0.8728(3) 0.0895(3) 0.86855(17) 0.0722(7) Uani d . 1
H H13 0.9615 0.1080 0.8744 0.087 Uiso calc R 1
C C15 0.8798(3) 0.2249(3) 0.73482(18) 0.0669(7) Uani d . 1
C C10 0.5929(3) 0.0318(3) 0.85377(17) 0.0673(7) Uani d . 1
H H10 0.5040 0.0138 0.8493 0.081 Uiso calc R 1
C C1 0.2924(3) -0.1275(3) 0.49196(19) 0.0735(7) Uani d . 1
C C12 0.8076(3) 0.0126(3) 0.92685(17) 0.0792(9) Uani d . 1
H H12 0.8536 -0.0232 0.9720 0.095 Uiso calc R 1
C C11 0.6673(4) -0.0153(3) 0.92055(17) 0.0778(8) Uani d . 1
H H11 0.6265 -0.0663 0.9626 0.093 Uiso calc R 1
C C16 0.8094(3) 0.3600(3) 0.7282(2) 0.0865(9) Uani d . 1
H H16A 0.8113 0.4076 0.7809 0.130 Uiso calc R 1
H H16B 0.7205 0.3424 0.7125 0.130 Uiso calc R 1
H H16C 0.8505 0.4183 0.6870 0.130 Uiso calc R 1
N N2 0.1333(3) 0.1850(3) 0.48806(17) 0.0895(8) Uani d . 1
N N1 0.2363(3) -0.1798(3) 0.43933(19) 0.1064(10) Uani d . 1
C C18 0.8757(4) 0.1564(3) 0.65067(18) 0.0922(10) Uani d . 1
H H18A 0.9220 0.0682 0.6525 0.138 Uiso calc R 1
H H18B 0.9159 0.2177 0.6107 0.138 Uiso calc R 1
H H18C 0.7866 0.1395 0.6351 0.138 Uiso calc R 1

loop_
_atom_site_aniso_label
_atom_site_aniso_U_11
_atom_site_aniso_U_22
_atom_site_aniso_U_33
_atom_site_aniso_U_12
_atom_site_aniso_U_13
_atom_site_aniso_U_23
C17 0.088(2) 0.0839(19) 0.131(3) -0.0137(17) 0.007(2) 0.034(2)
O1 0.0902(12) 0.0385(8) 0.0853(12) -0.0014(8) -0.0218(10) 0.0032(8)
C5 0.0614(14) 0.0435(11) 0.0628(14) -0.0039(11) -0.0013(12) 0.0030(11)
C4 0.0708(16) 0.0431(11) 0.0697(15) -0.0008(11) 0.0030(13) 0.0048(12)
C14 0.0731(15) 0.0400(10) 0.0566(13) 0.0000(11) -0.0003(12) -0.0020(10)
C9 0.0747(16) 0.0386(10) 0.0598(13) 0.0011(11) -0.0047(12) -0.0034(10)
C8 0.0664(15) 0.0503(12) 0.0626(14) -0.0110(12) 0.0070(13) 0.0004(12)
C6 0.0732(16) 0.0427(11) 0.0751(16) 0.0058(12) -0.0033(14) 0.0076(11)
C3 0.0593(14) 0.0515(12) 0.0581(13) -0.0040(11) 0.0038(12) 0.0090(11)
C7 0.0769(17) 0.0459(11) 0.0698(16) -0.0026(13) 0.0098(14) -0.0010(12)
C2 0.0690(17) 0.0621(15) 0.0678(15) -0.0025(14) 0.0006(14) 0.0061(13)
C13 0.0886(18) 0.0572(14) 0.0707(16) -0.0080(14) -0.0115(15) 0.0019(13)
C15 0.0773(16) 0.0502(12) 0.0732(16) 0.0004(13) 0.0091(14) 0.0073(12)
C10 0.0772(18) 0.0483(13) 0.0765(18) -0.0114(12) 0.0050(14) -0.0041(13)
C1 0.0778(18) 0.0666(15) 0.0762(17) -0.0155(15) 0.0044(16) -0.0029(15)
C12 0.121(3) 0.0555(14) 0.0614(15) -0.0157(16) -0.0184(16) 0.0055(13)
C11 0.119(3) 0.0540(14) 0.0599(16) -0.0191(15) 0.0036(16) 0.0001(13)
C16 0.107(2) 0.0470(13) 0.105(2) 0.0000(15) 0.0173(19) 0.0153(16)
N2 0.0889(17) 0.0884(16) 0.0913(17) 0.0063(16) -0.0166(15) 0.0100(16)
N1 0.121(2) 0.096(2) 0.1022(19) -0.0256(18) -0.015(2) -0.0162(19)
C18 0.128(3) 0.0772(19) 0.0713(18) 0.006(2) 0.0310(19) 0.0025(16)

loop_
_atom_type_symbol
_atom_type_description
_atom_type_scat_dispersion_real
_atom_type_scat_dispersion_imag
_atom_type_scat_source
C C 0.0033 0.0000 'International Tables Vol C Tables 4.2.6.8 and 6.1.1.4'
H H 0.0000 0.0000 'International Tables Vol C Tables 4.2.6.8 and 6.1.1.4'
N N 0.0061 0.0000 'International Tables Vol C Tables 4.2.6.8 and 6.1.1.4'
O O 0.0106 0.0000 'International Tables Vol C Tables 4.2.6.8 and 6.1.1.4'

loop_
_geom_angle_atom_site_label_1
_geom_angle_atom_site_label_2
_geom_angle_atom_site_label_3
_geom_angle
_geom_angle_publ_flag
C15 C17 H17A 109.5 ?
C15 C17 H17B 109.5 ?
H17A C17 H17B 109.5 ?
C15 C17 H17C 109.5 ?
H17A C17 H17C 109.5 ?
H17B C17 H17C 109.5 ?
C5 O1 C9 125.65(17) ?
C6 C5 O1 119.4(2) ?
C6 C5 C4 119.4(2) ?
O1 C5 C4 121.1(2) ?
C3 C4 C5 125.8(2) ?
C3 C4 H4 117.1 ?
C5 C4 H4 117.1 ?
C13 C14 C9 117.7(2) ?
C13 C14 C15 117.6(2) ?
C9 C14 C15 124.7(2) ?
C10 C9 O1 112.5(2) ?
C10 C9 C14 124.4(2) ?
O1 C9 C14 122.9(2) ?
C3 C8 C7 117.7(2) ?
C3 C8 C1 115.5(3) ?
C7 C8 C1 126.7(2) ?
C5 C6 C7 114.8(2) ?
C5 C6 H6 122.6 ?
C7 C6 H6 122.6 ?
C8 C3 C4 115.6(2) ?
C8 C3 C2 118.6(2) ?
C4 C3 C2 125.8(2) ?
C6 C7 C8 126.8(2) ?
C6 C7 H7 116.6 ?
C8 C7 H7 116.6 ?
N2 C2 C3 179.8(3) y
C12 C13 C14 118.7(3) ?
C12 C13 H13 120.6 ?
C14 C13 H13 120.7 ?
C16 C15 C18 107.2(3) ?
C16 C15 C14 104.7(2) ?
C18 C15 C14 112.2(2) ?
C16 C15 C17 112.3(2) ?
C18 C15 C17 106.6(3) ?
C14 C15 C17 113.8(2) ?
C9 C10 C11 115.0(3) ?
C9 C10 H10 122.5 ?
C11 C10 H10 122.5 ?
N1 C1 C8 178.3(3) y
C13 C12 C11 122.0(3) ?
C13 C12 H12 119.0 ?
C11 C12 H12 119.0 ?
C10 C11 C12 122.2(3) ?
C10 C11 H11 118.9 ?
C12 C11 H11 118.9 ?
C15 C16 H16A 109.5 ?
C15 C16 H16B 109.5 ?
H16A C16 H16B 109.5 ?
C15 C16 H16C 109.5 ?
H16A C16 H16C 109.5 ?
H16B C16 H16C 109.5 ?
C15 C18 H18A 109.5 ?
C15 C18 H18B 109.5 ?
H18A C18 H18B 109.5 ?
C15 C18 H18C 109.5 ?
H18A C18 H18C 109.5 ?
H18B C18 H18C 109.5 ?

loop_
_geom_bond_atom_site_label_1
_geom_bond_atom_site_label_2
_geom_bond_distance
_geom_bond_publ_flag
C17 C15 1.656(4) ?
C17 H17A 0.9600 ?
C17 H17B 0.9600 ?
C17 H17C 0.9600 ?
O1 C5 1.359(3) y
O1 C9 1.424(3) y
C5 C6 1.302(3) ?
C5 C4 1.423(4) ?
C4 C3 1.368(4) ?
C4 H4 0.9300 ?
C14 C13 1.399(4) ?
C14 C9 1.499(4) ?
C14 C15 1.531(3) ?
C9 C10 1.376(4) ?
C8 C3 1.325(3) ?
C8 C7 1.420(4) ?
C8 C1 1.430(4) ?
C6 C7 1.378(4) ?
C6 H6 0.9300 ?
C3 C2 1.484(4) ?
C7 H7 0.9300 ?
C2 N2 1.164(3) y
C13 C12 1.363(4) ?
C13 H13 0.9300 ?
C15 C16 1.471(4) ?
C15 C18 1.503(4) ?
C10 C11 1.392(4) ?
C10 H10 0.9300 ?
C1 N1 1.137(3) y
C12 C11 1.466(4) ?
C12 H12 0.9300 ?
C11 H11 0.9300 ?
C16 H16A 0.9600 ?
C16 H16B 0.9600 ?
C16 H16C 0.9600 ?
C18 H18A 0.9600 ?
C18 H18B 0.9600 ?
C18 H18C 0.9600 ?

loop_
_geom_hbond_atom_site_label_D
_geom_hbond_atom_site_label_H
_geom_hbond_atom_site_label_A
_geom_hbond_site_symmetry_A
_geom_hbond_distance_DH
_geom_hbond_distance_HA
_geom_hbond_distance_DA
_geom_hbond_angle_DHA
_geom_hbond_publ_flag
C16 H16B O1 . 0.96 2.27 3.024(4) 135 yes
C18 H18C O1 . 0.96 2.64 3.309(4) 127 yes
C7 H7 N1 3_546 0.93 2.73 3.398(4) 129 yes

loop_
_cod_related_entry_id
_cod_related_entry_database
_cod_related_entry_code
1 ChemSpider 13932967
